data_1502203
loop_
_publ_author_name
'Lage, Marta L.'
'Fern\'andez, Israel'
'Sierra, Miguel A.'
'Torres, M. Rosario'

_publ_section_title
;
 Trapping intermediates in an [8 + 2] cycloaddition reaction with the help
 of DFT calculations.
;
_journal_issue 11
_journal_name_full 'Organic letters'
_journal_page_first 2892
_journal_page_last 2895
_journal_paper_doi 10.1021/ol200910z
_journal_volume 13
_journal_year 2011
_chemical_formula_sum 'C30 H25 N O3'
_chemical_formula_weight 447.51
_chemical_name_systematic
; 
 ? 
;
_space_group_IT_number 2
_symmetry_cell_setting triclinic
_symmetry_space_group_name_Hall '-P 1'
_symmetry_space_group_name_H-M 'P -1'
_atom_sites_solution_hydrogens geom
_atom_sites_solution_primary direct
_atom_sites_solution_secondary difmap
_audit_creation_method SHELXL-97
_cell_angle_alpha 114.061(2)
_cell_angle_beta 92.973(2)
_cell_angle_gamma 103.834(2)
_cell_formula_units_Z 2
_cell_length_a 9.1415(8)
_cell_length_b 11.9955(11)
_cell_length_c 12.3790(11)
_cell_measurement_reflns_used 3017
_cell_measurement_temperature 296(2)
_cell_measurement_theta_max 24.14
_cell_measurement_theta_min 2.33
_cell_volume 1186.34(19)
_computing_cell_refinement 'Bruker SMART'
_computing_data_collection 'Bruker SMART'
_computing_data_reduction 'Bruker SAINT'
_computing_molecular_graphics 'Bruker SHELXTL'
_computing_publication_material 'Bruker SHELXTL'
_computing_structure_refinement 'SHELXL-97 (Sheldrick, 1997)'
_computing_structure_solution 'SHELXS-97 (Sheldrick, 1990)'
_diffrn_ambient_temperature 296(2)
_diffrn_measured_fraction_theta_full 0.966
_diffrn_measured_fraction_theta_max 0.966
_diffrn_measurement_device_type 'CCD area detector'
_diffrn_measurement_method 'phi and omega scans'
_diffrn_radiation_monochromator graphite
_diffrn_radiation_source 'fine-focus sealed tube'
_diffrn_radiation_type MoK\a
_diffrn_radiation_wavelength 0.71073
_diffrn_reflns_av_R_equivalents 0.0259
_diffrn_reflns_av_sigmaI/netI 0.0382
_diffrn_reflns_limit_h_max 10
_diffrn_reflns_limit_h_min -11
_diffrn_reflns_limit_k_max 14
_diffrn_reflns_limit_k_min -14
_diffrn_reflns_limit_l_max 13
_diffrn_reflns_limit_l_min -15
_diffrn_reflns_number 9945
_diffrn_reflns_theta_full 26.00
_diffrn_reflns_theta_max 26.00
_diffrn_reflns_theta_min 1.83
_exptl_absorpt_coefficient_mu 0.081
_exptl_absorpt_correction_type none
_exptl_crystal_colour colorless
_exptl_crystal_density_diffrn 1.253
_exptl_crystal_density_method 'not measured'
_exptl_crystal_description prismatic
_exptl_crystal_F_000 472
_exptl_crystal_size_max 0.43
_exptl_crystal_size_mid 0.20
_exptl_crystal_size_min 0.18
_refine_diff_density_max 0.142
_refine_diff_density_min -0.155
_refine_diff_density_rms 0.028
_refine_ls_extinction_method none
_refine_ls_goodness_of_fit_ref 1.005
_refine_ls_hydrogen_treatment constr
_refine_ls_matrix_type full
_refine_ls_number_parameters 307
_refine_ls_number_reflns 4513
_refine_ls_number_restraints 0
_refine_ls_restrained_S_all 1.005
_refine_ls_R_factor_all 0.0682
_refine_ls_R_factor_gt 0.0385
_refine_ls_shift/su_max 0.000
_refine_ls_shift/su_mean 0.000
_refine_ls_structure_factor_coef Fsqd
_refine_ls_weighting_details 'calc w=1/[\s^2^(Fo^2^)+(0.0500P)^2^+0.0000P] where P=(Fo^2^+2Fc^2^)/3'
_refine_ls_weighting_scheme calc
_refine_ls_wR_factor_gt 0.0921
_refine_ls_wR_factor_ref 0.1045
_reflns_number_gt 2835
_reflns_number_total 4513
_reflns_threshold_expression >2sigma(I)
_cod_data_source_file ol200910z_si_002.cif
_cod_data_source_block lage
_cod_depositor_comments
;
The following automatic conversions were performed:

'_symmetry_cell_setting' value 'Triclinic' changed to 'triclinic'
according to /home/saulius/struct/CIF-dictionaries/cif_core.dic
dictionary named 'cif_core.dic' version 2.4.1 from 2010-06-29.

Automatic conversion script
Id: cif_fix_values 1715 2011-07-08 13:25:40Z adriana 
;
_cod_original_cell_volume 1186.34(18)
_cod_original_sg_symbol_H-M P-1
_cod_database_code 1502203

loop_
_symmetry_equiv_pos_as_xyz
'x, y, z'
'-x, -y, -z'

loop_
_atom_site_label
_atom_site_type_symbol
_atom_site_fract_x
_atom_site_fract_y
_atom_site_fract_z
_atom_site_U_iso_or_equiv
_atom_site_adp_type
_atom_site_occupancy
_atom_site_symmetry_multiplicity
_atom_site_calc_flag
_atom_site_refinement_flags
C1 C 0.38229(16) 0.68082(12) 0.24374(13) 0.0437(4) Uani 1 1 d .
C2 C 0.32603(17) 0.79850(13) 0.26593(13) 0.0465(4) Uani 1 1 d .
C3 C 0.43627(17) 0.65019(13) 0.12016(14) 0.0463(4) Uani 1 1 d .
C4 C 0.58327(17) 0.73941(15) 0.11876(15) 0.0575(5) Uani 1 1 d .
H4A H 0.6662 0.7024 0.1209 0.069 Uiso 1 1 calc R
H4B H 0.6051 0.8191 0.1905 0.069 Uiso 1 1 calc R
C5 C 0.57824(18) 0.76652(14) 0.01069(15) 0.0529(4) Uani 1 1 d .
C6 C 0.6804(2) 0.73931(17) -0.0674(2) 0.0780(6) Uani 1 1 d .
H6 H 0.7555 0.7044 -0.0529 0.094 Uiso 1 1 calc R
C7 C 0.6720(3) 0.7637(2) -0.1675(2) 0.1023(8) Uani 1 1 d .
H7 H 0.7408 0.7444 -0.2204 0.123 Uiso 1 1 calc R
C8 C 0.5641(3) 0.8156(2) -0.1885(2) 0.1034(8) Uani 1 1 d .
H8 H 0.5584 0.8311 -0.2561 0.124 Uiso 1 1 calc R
C9 C 0.4640(3) 0.8453(2) -0.1114(2) 0.0932(7) Uani 1 1 d .
H9 H 0.3910 0.8824 -0.1251 0.112 Uiso 1 1 calc R
C10 C 0.4716(2) 0.82004(18) -0.01293(19) 0.0746(5) Uani 1 1 d .
H10 H 0.4022 0.8399 0.0392 0.090 Uiso 1 1 calc R
C11 C 0.23471(16) 0.57802(13) 0.23050(14) 0.0467(4) Uani 1 1 d .
H11 H 0.2302 0.4988 0.1606 0.056 Uiso 1 1 calc R
C12 C 0.2071(2) 0.54938(16) 0.33549(16) 0.0590(5) Uani 1 1 d .
H12 H 0.2754 0.5961 0.4074 0.071 Uiso 1 1 calc R
C13 C 0.0841(2) 0.45663(18) 0.32671(19) 0.0724(5) Uani 1 1 d .
H13 H 0.0778 0.4358 0.3913 0.087 Uiso 1 1 calc R
C14 C -0.0385(2) 0.38680(17) 0.2262(2) 0.0749(6) Uani 1 1 d .
H14 H -0.0842 0.3019 0.2084 0.090 Uiso 1 1 calc R
C15 C -0.0931(2) 0.43283(16) 0.15542(18) 0.0704(5) Uani 1 1 d .
H15 H -0.1747 0.3773 0.0943 0.085 Uiso 1 1 calc R
C16 C -0.03791(18) 0.55923(14) 0.16492(15) 0.0581(5) Uani 1 1 d .
H16 H -0.1063 0.5946 0.1413 0.070 Uiso 1 1 calc R
C17 C 0.10735(17) 0.62791(13) 0.20625(13) 0.0471(4) Uani 1 1 d .
C18 C 0.51370(16) 0.70002(13) 0.33594(13) 0.0457(4) Uani 1 1 d .
C19 C 0.58201(19) 0.60300(15) 0.31054(15) 0.0616(5) Uani 1 1 d .
H19 H 0.5492 0.5308 0.2377 0.074 Uiso 1 1 calc R
C20 C 0.6984(2) 0.61214(17) 0.39211(17) 0.0706(5) Uani 1 1 d .
H20 H 0.7436 0.5464 0.3740 0.085 Uiso 1 1 calc R
C21 C 0.74739(19) 0.71838(17) 0.50009(16) 0.0641(5) Uani 1 1 d .
H21 H 0.8254 0.7243 0.5552 0.077 Uiso 1 1 calc R
C22 C 0.68141(19) 0.81542(16) 0.52648(15) 0.0571(4) Uani 1 1 d .
H22 H 0.7151 0.8876 0.5994 0.068 Uiso 1 1 calc R
C23 C 0.56496(17) 0.80639(14) 0.44504(14) 0.0486(4) Uani 1 1 d .
H23 H 0.5204 0.8726 0.4637 0.058 Uiso 1 1 calc R
C24 C 0.08043(16) 0.84314(13) 0.24206(14) 0.0439(4) Uani 1 1 d .
C25 C 0.08900(19) 0.90301(15) 0.16786(15) 0.0572(4) Uani 1 1 d .
H25 H 0.1495 0.8850 0.1083 0.069 Uiso 1 1 calc R
C26 C 0.0081(2) 0.98957(16) 0.18164(16) 0.0614(5) Uani 1 1 d .
H26 H 0.0137 1.0294 0.1308 0.074 Uiso 1 1 calc R
C27 C -0.08092(17) 1.01782(13) 0.26982(15) 0.0477(4) Uani 1 1 d .
C28 C -0.09187(17) 0.95632(13) 0.34267(14) 0.0490(4) Uani 1 1 d .
H28 H -0.1537 0.9730 0.4013 0.059 Uiso 1 1 calc R
C29 C -0.01039(17) 0.86948(14) 0.32820(14) 0.0486(4) Uani 1 1 d .
H29 H -0.0174 0.8282 0.3779 0.058 Uiso 1 1 calc R
C30 C -0.2387(2) 1.14553(18) 0.37183(18) 0.0815(6) Uani 1 1 d .
H30A H -0.3191 1.0732 0.3641 0.122 Uiso 1 1 calc R
H30B H -0.2822 1.2093 0.3677 0.122 Uiso 1 1 calc R
H30C H -0.1726 1.1799 0.4476 0.122 Uiso 1 1 calc R
N1 N 0.16986(13) 0.75729(10) 0.23289(11) 0.0471(3) Uani 1 1 d .
O1 O 0.36199(12) 0.56054(9) 0.03032(9) 0.0596(3) Uani 1 1 d .
O2 O 0.40320(12) 0.90768(9) 0.30052(10) 0.0592(3) Uani 1 1 d .
O3 O -0.15342(14) 1.10742(11) 0.27757(11) 0.0699(4) Uani 1 1 d .

loop_
_atom_site_aniso_label
_atom_site_aniso_U_11
_atom_site_aniso_U_22
_atom_site_aniso_U_33
_atom_site_aniso_U_23
_atom_site_aniso_U_13
_atom_site_aniso_U_12
C1 0.0405(8) 0.0394(7) 0.0479(9) 0.0157(7) 0.0017(7) 0.0129(7)
C2 0.0447(9) 0.0431(8) 0.0474(9) 0.0161(7) 0.0016(7) 0.0128(7)
C3 0.0405(9) 0.0454(8) 0.0496(10) 0.0174(7) -0.0011(7) 0.0141(7)
C4 0.0427(10) 0.0605(10) 0.0591(11) 0.0199(8) 0.0024(8) 0.0092(8)
C5 0.0467(10) 0.0466(8) 0.0559(11) 0.0186(8) 0.0086(8) 0.0033(7)
C6 0.0870(15) 0.0630(11) 0.0856(15) 0.0277(11) 0.0364(12) 0.0276(10)
C7 0.129(2) 0.0997(17) 0.0885(18) 0.0455(14) 0.0618(17) 0.0327(16)
C8 0.116(2) 0.1099(19) 0.0932(18) 0.0610(15) 0.0298(17) 0.0150(16)
C9 0.0808(16) 0.1143(17) 0.1076(19) 0.0748(16) 0.0141(14) 0.0200(13)
C10 0.0601(12) 0.0991(14) 0.0815(15) 0.0540(12) 0.0191(10) 0.0237(11)
C11 0.0476(9) 0.0388(7) 0.0517(10) 0.0170(7) 0.0047(7) 0.0145(7)
C12 0.0591(11) 0.0612(10) 0.0673(12) 0.0354(9) 0.0091(9) 0.0222(9)
C13 0.0726(13) 0.0760(12) 0.0960(15) 0.0586(12) 0.0231(12) 0.0288(11)
C14 0.0619(12) 0.0554(10) 0.1131(17) 0.0454(11) 0.0124(12) 0.0113(9)
C15 0.0560(11) 0.0521(9) 0.0941(15) 0.0306(10) -0.0009(10) 0.0041(8)
C16 0.0466(10) 0.0511(9) 0.0749(12) 0.0293(8) -0.0027(9) 0.0102(8)
C17 0.0457(9) 0.0429(8) 0.0527(10) 0.0216(7) 0.0027(8) 0.0122(7)
C18 0.0408(9) 0.0493(8) 0.0463(9) 0.0196(7) 0.0038(7) 0.0144(7)
C19 0.0639(11) 0.0600(10) 0.0549(11) 0.0147(8) -0.0023(9) 0.0284(9)
C20 0.0728(13) 0.0771(12) 0.0709(13) 0.0315(10) 0.0040(10) 0.0399(10)
C21 0.0569(11) 0.0810(12) 0.0584(12) 0.0358(10) -0.0037(9) 0.0189(9)
C22 0.0595(11) 0.0619(10) 0.0447(10) 0.0233(8) 0.0013(8) 0.0094(8)
C23 0.0485(9) 0.0501(8) 0.0463(9) 0.0204(7) 0.0091(8) 0.0134(7)
C24 0.0380(8) 0.0416(7) 0.0529(10) 0.0218(7) 0.0012(7) 0.0117(7)
C25 0.0618(11) 0.0661(10) 0.0601(11) 0.0361(9) 0.0190(9) 0.0293(9)
C26 0.0703(12) 0.0725(11) 0.0672(12) 0.0473(9) 0.0184(10) 0.0331(10)
C27 0.0428(9) 0.0459(8) 0.0583(10) 0.0256(8) 0.0020(8) 0.0153(7)
C28 0.0436(9) 0.0531(9) 0.0539(10) 0.0256(8) 0.0102(8) 0.0158(7)
C29 0.0479(9) 0.0518(8) 0.0536(10) 0.0315(8) 0.0050(8) 0.0124(7)
C30 0.0832(14) 0.0808(13) 0.0898(15) 0.0309(11) 0.0196(12) 0.0496(12)
N1 0.0398(7) 0.0399(6) 0.0606(8) 0.0218(6) 0.0002(6) 0.0117(6)
O1 0.0601(7) 0.0541(6) 0.0485(7) 0.0139(5) -0.0011(6) 0.0055(6)
O2 0.0481(6) 0.0407(6) 0.0791(8) 0.0206(5) -0.0025(6) 0.0081(5)
O3 0.0759(8) 0.0727(7) 0.0856(9) 0.0444(7) 0.0211(7) 0.0439(7)

loop_
_atom_type_symbol
_atom_type_description
_atom_type_scat_dispersion_real
_atom_type_scat_dispersion_imag
_atom_type_scat_source
C C 0.0033 0.0016 'International Tables Vol C Tables 4.2.6.8 and 6.1.1.4'
H H 0.0000 0.0000 'International Tables Vol C Tables 4.2.6.8 and 6.1.1.4'
N N 0.0061 0.0033 'International Tables Vol C Tables 4.2.6.8 and 6.1.1.4'
O O 0.0106 0.0060 'International Tables Vol C Tables 4.2.6.8 and 6.1.1.4'

loop_
_geom_angle_atom_site_label_1
_geom_angle_atom_site_label_2
_geom_angle_atom_site_label_3
_geom_angle
C18 C1 C2 115.95(11)
C18 C1 C11 114.78(12)
C2 C1 C11 103.13(11)
C18 C1 C3 109.21(11)
C2 C1 C3 102.77(12)
C11 C1 C3 110.23(11)
O2 C2 N1 124.74(13)
O2 C2 C1 127.43(13)
N1 C2 C1 107.74(12)
O1 C3 C4 122.22(15)
O1 C3 C1 120.98(14)
C4 C3 C1 116.79(12)
C3 C4 C5 113.28(13)
C10 C5 C6 117.79(19)
C10 C5 C4 120.70(16)
C6 C5 C4 121.52(17)
C5 C6 C7 120.4(2)
C8 C7 C6 120.1(2)
C9 C8 C7 120.4(2)
C8 C9 C10 119.4(2)
C5 C10 C9 121.9(2)
C12 C11 C17 106.77(13)
C12 C11 C1 118.11(13)
C17 C11 C1 104.76(11)
C13 C12 C11 120.40(16)
C12 C13 C14 125.60(18)
C15 C14 C13 125.99(17)
C14 C15 C16 126.29(17)
C17 C16 C15 122.46(15)
C16 C17 N1 127.08(13)
C16 C17 C11 124.89(13)
N1 C17 C11 108.02(12)
C19 C18 C23 118.35(14)
C19 C18 C1 117.69(13)
C23 C18 C1 123.91(13)
C18 C19 C20 120.77(15)
C21 C20 C19 120.01(16)
C20 C21 C22 119.98(16)
C23 C22 C21 120.08(15)
C22 C23 C18 120.81(14)
C25 C24 C29 119.32(14)
C25 C24 N1 120.70(15)
C29 C24 N1 119.94(14)
C24 C25 C26 119.93(16)
C25 C26 C27 120.71(16)
O3 C27 C28 124.64(15)
O3 C27 C26 115.93(15)
C28 C27 C26 119.44(14)
C27 C28 C29 119.48(15)
C24 C29 C28 121.10(15)
C2 N1 C17 113.09(12)
C2 N1 C24 122.27(11)
C17 N1 C24 124.06(12)
C27 O3 C30 117.96(14)

loop_
_geom_bond_atom_site_label_1
_geom_bond_atom_site_label_2
_geom_bond_distance
C1 C18 1.5199(19)
C1 C2 1.5421(18)
C1 C11 1.544(2)
C1 C3 1.557(2)
C2 O2 1.2108(16)
C2 N1 1.3736(18)
C3 O1 1.2049(16)
C3 C4 1.510(2)
C4 C5 1.501(2)
C5 C10 1.368(2)
C5 C6 1.377(2)
C6 C7 1.388(3)
C7 C8 1.351(3)
C8 C9 1.358(3)
C9 C10 1.372(3)
C11 C12 1.493(2)
C11 C17 1.4991(19)
C12 C13 1.343(2)
C13 C14 1.436(3)
C14 C15 1.342(2)
C15 C16 1.432(2)
C16 C17 1.329(2)
C17 N1 1.4081(17)
C18 C19 1.3830(19)
C18 C23 1.384(2)
C19 C20 1.381(2)
C20 C21 1.374(2)
C21 C22 1.368(2)
C22 C23 1.381(2)
C24 C25 1.373(2)
C24 C29 1.367(2)
C24 N1 1.4348(17)
C25 C26 1.375(2)
C26 C27 1.375(2)
C27 O3 1.3663(16)
C27 C28 1.373(2)
C28 C29 1.3802(19)
C30 O3 1.417(2)

loop_
_geom_torsion_atom_site_label_1
_geom_torsion_atom_site_label_2
_geom_torsion_atom_site_label_3
_geom_torsion_atom_site_label_4
_geom_torsion
C18 C1 C2 O2 40.8(2)
C11 C1 C2 O2 167.16(15)
C3 C1 C2 O2 -78.20(18)
C18 C1 C2 N1 -142.49(13)
C11 C1 C2 N1 -16.17(15)
C3 C1 C2 N1 98.47(13)
C18 C1 C3 O1 130.45(14)
C2 C1 C3 O1 -105.90(15)
C11 C1 C3 O1 3.48(18)
C18 C1 C3 C4 -50.72(16)
C2 C1 C3 C4 72.93(14)
C11 C1 C3 C4 -177.70(12)
O1 C3 C4 C5 38.3(2)
C1 C3 C4 C5 -140.47(13)
C3 C4 C5 C10 59.02(19)
C3 C4 C5 C6 -121.33(16)
C10 C5 C6 C7 -1.2(3)
C4 C5 C6 C7 179.13(16)
C5 C6 C7 C8 0.6(3)
C6 C7 C8 C9 0.6(4)
C7 C8 C9 C10 -1.2(4)
C6 C5 C10 C9 0.6(3)
C4 C5 C10 C9 -179.71(17)
C8 C9 C10 C5 0.6(3)
C18 C1 C11 C12 25.99(17)
C2 C1 C11 C12 -101.07(14)
C3 C1 C11 C12 149.79(12)
C18 C1 C11 C17 144.61(12)
C2 C1 C11 C17 17.55(15)
C3 C1 C11 C17 -91.59(13)
C17 C11 C12 C13 65.61(18)
C1 C11 C12 C13 -176.83(14)
C11 C12 C13 C14 -7.1(3)
C12 C13 C14 C15 -33.8(3)
C13 C14 C15 C16 1.4(3)
C14 C15 C16 C17 30.3(3)
C15 C16 C17 N1 -171.71(16)
C15 C16 C17 C11 9.5(3)
C12 C11 C17 C16 -68.5(2)
C1 C11 C17 C16 165.43(15)
C12 C11 C17 N1 112.45(14)
C1 C11 C17 N1 -13.58(16)
C2 C1 C18 C19 -170.85(14)
C11 C1 C18 C19 68.96(18)
C3 C1 C18 C19 -55.39(17)
C2 C1 C18 C23 11.6(2)
C11 C1 C18 C23 -108.64(16)
C3 C1 C18 C23 127.01(15)
C23 C18 C19 C20 0.0(3)
C1 C18 C19 C20 -177.71(16)
C18 C19 C20 C21 0.1(3)
C19 C20 C21 C22 -0.4(3)
C20 C21 C22 C23 0.4(3)
C21 C22 C23 C18 -0.2(2)
C19 C18 C23 C22 0.0(2)
C1 C18 C23 C22 177.60(14)
C29 C24 C25 C26 0.8(2)
N1 C24 C25 C26 -176.91(14)
C24 C25 C26 C27 0.5(3)
C25 C26 C27 O3 178.43(14)
C25 C26 C27 C28 -1.7(2)
O3 C27 C28 C29 -178.51(13)
C26 C27 C28 C29 1.6(2)
C25 C24 C29 C28 -0.8(2)
N1 C24 C29 C28 176.87(12)
C27 C28 C29 C24 -0.4(2)
O2 C2 N1 C17 -174.78(15)
C1 C2 N1 C17 8.44(17)
O2 C2 N1 C24 -3.2(2)
C1 C2 N1 C24 -179.96(13)
C16 C17 N1 C2 -175.56(16)
C11 C17 N1 C2 3.42(18)
C16 C17 N1 C24 13.0(3)
C11 C17 N1 C24 -168.01(14)
C25 C24 N1 C2 69.4(2)
C29 C24 N1 C2 -108.26(17)
C25 C24 N1 C17 -119.94(17)
C29 C24 N1 C17 62.4(2)
C28 C27 O3 C30 4.0(2)
C26 C27 O3 C30 -176.11(15)
